data_7204762
loop_
_publ_author_name
'Afzaal, Mohammad'
'Ellwood, Katie'
'Pickett, Nigel L.'
'O'Brien, Paul'
'Raftery, Jim'
'Waters, John'

_publ_section_title
;
 Growth of lead chalcogenide thin films using single-source precursors
;
_journal_issue 8
_journal_name_full 'Journal of Materials Chemistry'
_journal_page_first 1310
_journal_paper_doi 10.1039/b313063k
_journal_volume 14
_journal_year 2004
_chemical_formula_sum 'C26 H44 N2 Pb S4'
_chemical_formula_weight 720.06
_chemical_name_systematic
;
?
;
_space_group_IT_number 14
_symmetry_cell_setting monoclinic
_symmetry_space_group_name_Hall '-P 2yn'
_symmetry_space_group_name_H-M 'P 1 21/n 1'
_atom_sites_solution_hydrogens geom
_atom_sites_solution_primary direct
_atom_sites_solution_secondary difmap
_audit_creation_method SHELXL-97
_cell_angle_alpha 90.00
_cell_angle_beta 109.379(2)
_cell_angle_gamma 90.00
_cell_formula_units_Z 4
_cell_length_a 14.973(2)
_cell_length_b 9.9024(16)
_cell_length_c 20.581(3)
_cell_measurement_reflns_used 5665
_cell_measurement_temperature 100(2)
_cell_measurement_theta_max 26.37
_cell_measurement_theta_min 2.31
_cell_volume 2878.6(7)
_computing_cell_refinement 'Bruker SMART'
_computing_data_collection 'Bruker SMART'
_computing_data_reduction 'Bruker SAINT'
_computing_molecular_graphics 'Bruker SHELXTL'
_computing_publication_material 'Bruker SHELXTL'
_computing_structure_refinement 'SHELXL-97 (Sheldrick, 1997)'
_computing_structure_solution 'SHELXS-97 (Sheldrick, 1990)'
_diffrn_ambient_temperature 100(2)
_diffrn_measured_fraction_theta_full 0.999
_diffrn_measured_fraction_theta_max 0.999
_diffrn_measurement_device_type 'CCD area detector'
_diffrn_measurement_method 'phi and omega scans'
_diffrn_radiation_monochromator graphite
_diffrn_radiation_source 'fine-focus sealed tube'
_diffrn_radiation_type MoK\a
_diffrn_radiation_wavelength 0.71073
_diffrn_reflns_av_R_equivalents 0.0239
_diffrn_reflns_av_sigmaI/netI 0.0226
_diffrn_reflns_limit_h_max 18
_diffrn_reflns_limit_h_min -18
_diffrn_reflns_limit_k_max 12
_diffrn_reflns_limit_k_min -12
_diffrn_reflns_limit_l_max 25
_diffrn_reflns_limit_l_min -25
_diffrn_reflns_number 22373
_diffrn_reflns_theta_full 26.38
_diffrn_reflns_theta_max 26.38
_diffrn_reflns_theta_min 2.05
_exptl_absorpt_coefficient_mu 6.169
_exptl_absorpt_correction_T_max 0.5775
_exptl_absorpt_correction_T_min 0.3717
_exptl_absorpt_correction_type multi-scan
_exptl_absorpt_process_details SADABS
_exptl_crystal_colour colourless
_exptl_crystal_density_diffrn 1.661
_exptl_crystal_density_method 'not measured'
_exptl_crystal_description plate
_exptl_crystal_F_000 1440
_exptl_crystal_size_max 0.20
_exptl_crystal_size_mid 0.20
_exptl_crystal_size_min 0.10
_refine_diff_density_max 2.276
_refine_diff_density_min -0.726
_refine_diff_density_rms 0.098
_refine_ls_extinction_method none
_refine_ls_goodness_of_fit_ref 1.055
_refine_ls_hydrogen_treatment mixed
_refine_ls_matrix_type full
_refine_ls_number_parameters 298
_refine_ls_number_reflns 5898
_refine_ls_number_restraints 0
_refine_ls_restrained_S_all 1.055
_refine_ls_R_factor_all 0.0264
_refine_ls_R_factor_gt 0.0243
_refine_ls_shift/su_max 0.001
_refine_ls_shift/su_mean 0.000
_refine_ls_structure_factor_coef Fsqd
_refine_ls_weighting_details 'calc w=1/[\s^2^(Fo^2^)+(0.0223P)^2^+6.2353P] where P=(Fo^2^+2Fc^2^)/3'
_refine_ls_weighting_scheme calc
_refine_ls_wR_factor_gt 0.0558
_refine_ls_wR_factor_ref 0.0569
_reflns_number_gt 5545
_reflns_number_total 5898
_reflns_threshold_expression >2sigma(I)
_cod_data_source_file b313063k.txt
_cod_data_source_block s1145abs
_cod_depositor_comments
;
The following automatic conversions were performed:
'_symmetry_cell_setting' value 'Monoclinic' changed to 'monoclinic'
according to '/home/saulius/struct/CIF-dictionaries/cif_core.dic'
dictionary named 'cif_core.dic' version 2.4.1 from 2010-06-29.

Automatic conversion script
Id: cif_fix_enum 1527 2010-12-29 10:47:43Z saulius 
;
_cod_original_cell_volume 2878.6(8)
_cod_original_sg_symbol_H-M P2(1)/n
_cod_database_code 7204762

loop_
_symmetry_equiv_pos_as_xyz
'x, y, z'
'-x+1/2, y+1/2, -z+1/2'
'-x, -y, -z'
'x-1/2, -y-1/2, z-1/2'

loop_
_atom_site_label
_atom_site_type_symbol
_atom_site_fract_x
_atom_site_fract_y
_atom_site_fract_z
_atom_site_U_iso_or_equiv
_atom_site_adp_type
_atom_site_occupancy
_atom_site_symmetry_multiplicity
_atom_site_calc_flag
_atom_site_refinement_flags
_atom_site_disorder_assembly
_atom_site_disorder_group
Pb1 Pb 0.307911(8) 0.481979(14) 0.236840(6) 0.02415(5) Uani 1 1 d . . .
S1 S 0.40302(5) 0.64794(8) 0.33666(4) 0.02359(17) Uani 1 1 d . . .
S2 S 0.48632(6) 0.38158(8) 0.32597(4) 0.02211(16) Uani 1 1 d . . .
S3 S 0.13961(6) 0.59143(8) 0.25075(4) 0.02401(17) Uani 1 1 d . . .
S4 S 0.23042(5) 0.33670(8) 0.31359(4) 0.01988(15) Uani 1 1 d . . .
N1 N 0.57717(18) 0.5749(3) 0.41507(13) 0.0196(5) Uani 1 1 d . . .
N2 N 0.05611(18) 0.4091(3) 0.30819(13) 0.0193(5) Uani 1 1 d . . .
C1 C 0.4984(2) 0.5369(3) 0.36486(15) 0.0188(6) Uani 1 1 d . . .
C2 C 0.6628(3) 0.4891(4) 0.44477(18) 0.0276(7) Uani 1 1 d . . .
H2 H 0.7072 0.5504 0.4792 0.033 Uiso 1 1 calc R . .
C3 C 0.7161(2) 0.4582(3) 0.39541(17) 0.0239(7) Uani 1 1 d . . .
H3A H 0.7256 0.5426 0.3727 0.029 Uiso 1 1 calc R . .
H3B H 0.6785 0.3954 0.3593 0.029 Uiso 1 1 calc R . .
C4 C 0.8123(3) 0.3946(4) 0.4343(2) 0.0430(10) Uani 1 1 d . . .
H4A H 0.8410 0.3616 0.4004 0.052 Uiso 1 1 calc R . .
H4B H 0.8544 0.4654 0.4623 0.052 Uiso 1 1 calc R . .
C5 C 0.8078(3) 0.2810(4) 0.4802(2) 0.0402(9) Uani 1 1 d . . .
H5A H 0.8730 0.2550 0.5085 0.048 Uiso 1 1 calc R . .
H5B H 0.7779 0.2022 0.4517 0.048 Uiso 1 1 calc R . .
C6 C 0.7522(2) 0.3163(4) 0.52748(17) 0.0278(7) Uani 1 1 d . . .
H6A H 0.7878 0.3844 0.5615 0.033 Uiso 1 1 calc R . .
H6B H 0.7454 0.2345 0.5531 0.033 Uiso 1 1 calc R . .
C7 C 0.6533(3) 0.3724(4) 0.4876(2) 0.0357(8) Uani 1 1 d . . .
H7A H 0.6143 0.3010 0.4577 0.043 Uiso 1 1 calc R . .
H7B H 0.6214 0.4016 0.5203 0.043 Uiso 1 1 calc R . .
C8 C 0.5837(2) 0.7112(3) 0.44647(16) 0.0214(6) Uani 1 1 d . . .
H8 H 0.5237 0.7596 0.4208 0.026 Uiso 1 1 calc R . .
C9 C 0.5885(3) 0.7052(3) 0.52124(17) 0.0264(7) Uani 1 1 d . . .
H9A H 0.6491 0.6635 0.5495 0.032 Uiso 1 1 calc R . .
H9B H 0.5361 0.6488 0.5254 0.032 Uiso 1 1 calc R . .
C10 C 0.5811(3) 0.8475(3) 0.54746(18) 0.0330(8) Uani 1 1 d . . .
H10A H 0.5184 0.8860 0.5216 0.040 Uiso 1 1 calc R . .
H10B H 0.5867 0.8434 0.5967 0.040 Uiso 1 1 calc R . .
C11 C 0.6584(3) 0.9382(4) 0.53897(19) 0.0361(9) Uani 1 1 d . . .
H11A H 0.6489 1.0314 0.5529 0.043 Uiso 1 1 calc R . .
H11B H 0.7207 0.9063 0.5698 0.043 Uiso 1 1 calc R . .
C12 C 0.6585(3) 0.9395(4) 0.4654(2) 0.0363(9) Uani 1 1 d . . .
H12A H 0.7131 0.9933 0.4629 0.044 Uiso 1 1 calc R . .
H12B H 0.5999 0.9833 0.4354 0.044 Uiso 1 1 calc R . .
C13 C 0.6648(3) 0.7961(4) 0.43904(19) 0.0322(8) Uani 1 1 d . . .
H13A H 0.6608 0.7994 0.3901 0.039 Uiso 1 1 calc R . .
H13B H 0.7262 0.7549 0.4659 0.039 Uiso 1 1 calc R . .
C14 C 0.1326(2) 0.4436(3) 0.29187(15) 0.0186(6) Uani 1 1 d . . .
C15 C -0.0262(2) 0.4986(3) 0.30106(17) 0.0216(7) Uani 1 1 d . . .
H15 H -0.0664 0.4460 0.3223 0.026 Uiso 1 1 calc R . .
C16 C -0.0037(2) 0.6274(3) 0.34264(17) 0.0260(7) Uani 1 1 d . . .
H16A H 0.0311 0.6901 0.3222 0.031 Uiso 1 1 calc R . .
H16B H 0.0368 0.6071 0.3904 0.031 Uiso 1 1 calc R . .
C17 C -0.0963(3) 0.6930(3) 0.34286(19) 0.0288(7) Uani 1 1 d . . .
H17A H -0.1276 0.6335 0.3674 0.035 Uiso 1 1 calc R . .
H17B H -0.0821 0.7800 0.3678 0.035 Uiso 1 1 calc R . .
C18 C -0.1627(3) 0.7173(4) 0.2702(2) 0.0362(9) Uani 1 1 d . . .
H18A H -0.1346 0.7858 0.2477 0.043 Uiso 1 1 calc R . .
H18B H -0.2234 0.7537 0.2721 0.043 Uiso 1 1 calc R . .
C19 C -0.1819(2) 0.5892(4) 0.2271(2) 0.0360(9) Uani 1 1 d . . .
H19A H -0.2209 0.6113 0.1792 0.043 Uiso 1 1 calc R . .
H19B H -0.2182 0.5253 0.2457 0.043 Uiso 1 1 calc R . .
C20 C -0.0902(2) 0.5221(4) 0.22723(18) 0.0277(7) Uani 1 1 d . . .
H20A H -0.1045 0.4348 0.2025 0.033 Uiso 1 1 calc R . .
H20B H -0.0576 0.5807 0.2032 0.033 Uiso 1 1 calc R . .
C21 C 0.0517(2) 0.2750(3) 0.33966(17) 0.0223(7) Uani 1 1 d . . .
H21 H 0.1064 0.2218 0.3358 0.027 Uiso 1 1 calc R . .
C22 C 0.0672(2) 0.2879(3) 0.41622(17) 0.0259(7) Uani 1 1 d . . .
H22A H 0.0159 0.3433 0.4230 0.031 Uiso 1 1 calc R . .
H22B H 0.1281 0.3343 0.4392 0.031 Uiso 1 1 calc R . .
C23 C 0.0683(3) 0.1484(4) 0.44871(19) 0.0350(8) Uani 1 1 d . . .
H23A H 0.1249 0.0980 0.4477 0.042 Uiso 1 1 calc R . .
H23B H 0.0728 0.1594 0.4975 0.042 Uiso 1 1 calc R . .
C24 C -0.0200(3) 0.0673(4) 0.41113(19) 0.0327(8) Uani 1 1 d . . .
H24A H -0.0760 0.1115 0.4172 0.039 Uiso 1 1 calc R . .
H24B H -0.0144 -0.0243 0.4313 0.039 Uiso 1 1 calc R . .
C25 C -0.0338(3) 0.0565(3) 0.33435(19) 0.0276(7) Uani 1 1 d . . .
H25A H 0.0187 0.0033 0.3282 0.033 Uiso 1 1 calc R . .
H25B H -0.0937 0.0080 0.3109 0.033 Uiso 1 1 calc R . .
C26 C -0.0370(3) 0.1948(3) 0.30127(17) 0.0273(7) Uani 1 1 d . . .
H26A H -0.0938 0.2445 0.3024 0.033 Uiso 1 1 calc R . .
H26B H -0.0413 0.1838 0.2525 0.033 Uiso 1 1 calc R . .

loop_
_atom_site_aniso_label
_atom_site_aniso_U_11
_atom_site_aniso_U_22
_atom_site_aniso_U_33
_atom_site_aniso_U_23
_atom_site_aniso_U_13
_atom_site_aniso_U_12
Pb1 0.01900(7) 0.04002(8) 0.01424(7) -0.00135(5) 0.00661(5) -0.00779(5)
S1 0.0176(4) 0.0266(4) 0.0230(4) -0.0006(3) 0.0018(3) 0.0026(3)
S2 0.0224(4) 0.0232(4) 0.0223(4) -0.0060(3) 0.0094(3) -0.0022(3)
S3 0.0234(4) 0.0238(4) 0.0266(4) 0.0095(3) 0.0106(3) -0.0014(3)
S4 0.0164(3) 0.0234(4) 0.0191(4) 0.0032(3) 0.0049(3) 0.0001(3)
N1 0.0205(13) 0.0223(13) 0.0142(12) -0.0012(10) 0.0031(10) 0.0039(11)
N2 0.0173(12) 0.0224(14) 0.0193(13) 0.0036(10) 0.0077(10) 0.0003(10)
C1 0.0218(15) 0.0223(15) 0.0151(14) 0.0004(11) 0.0099(12) -0.0008(12)
C2 0.0267(18) 0.0355(19) 0.0223(17) 0.0063(14) 0.0103(14) 0.0125(14)
C3 0.0226(16) 0.0298(18) 0.0203(16) -0.0009(13) 0.0085(13) -0.0027(13)
C4 0.039(2) 0.046(2) 0.054(3) 0.0052(19) 0.029(2) 0.0116(18)
C5 0.034(2) 0.049(2) 0.036(2) 0.0040(18) 0.0097(17) 0.0202(18)
C6 0.0272(18) 0.0302(18) 0.0222(17) 0.0043(13) 0.0031(14) 0.0049(14)
C7 0.031(2) 0.041(2) 0.035(2) 0.0019(16) 0.0111(16) 0.0032(16)
C8 0.0233(16) 0.0204(15) 0.0178(15) -0.0014(12) 0.0032(13) 0.0051(12)
C9 0.0380(19) 0.0229(17) 0.0193(16) -0.0032(12) 0.0109(14) 0.0008(14)
C10 0.050(2) 0.0244(18) 0.0249(18) -0.0043(14) 0.0130(16) 0.0043(16)
C11 0.049(2) 0.0222(17) 0.0296(19) -0.0049(14) 0.0034(17) 0.0022(16)
C12 0.048(2) 0.0230(18) 0.036(2) -0.0003(15) 0.0118(18) -0.0060(16)
C13 0.039(2) 0.0304(19) 0.0298(19) -0.0020(15) 0.0141(16) -0.0033(15)
C14 0.0214(15) 0.0188(15) 0.0136(14) 0.0006(11) 0.0029(12) -0.0044(12)
C15 0.0176(15) 0.0251(17) 0.0231(17) 0.0009(12) 0.0080(13) 0.0021(12)
C16 0.0279(17) 0.0246(17) 0.0260(17) -0.0010(13) 0.0097(14) -0.0015(13)
C17 0.0353(19) 0.0188(16) 0.038(2) 0.0006(14) 0.0201(16) -0.0008(14)
C18 0.033(2) 0.032(2) 0.044(2) 0.0077(16) 0.0130(17) 0.0104(16)
C19 0.0219(18) 0.043(2) 0.037(2) 0.0035(17) 0.0022(15) 0.0033(15)
C20 0.0247(17) 0.0308(18) 0.0229(17) -0.0007(13) 0.0017(14) -0.0004(14)
C21 0.0243(16) 0.0189(15) 0.0271(17) 0.0053(12) 0.0131(14) -0.0017(12)
C22 0.0308(18) 0.0230(17) 0.0242(17) 0.0040(13) 0.0096(14) -0.0043(13)
C23 0.041(2) 0.034(2) 0.0305(19) 0.0126(15) 0.0123(16) -0.0057(16)
C24 0.043(2) 0.0235(17) 0.039(2) 0.0029(15) 0.0241(18) -0.0057(15)
C25 0.0345(19) 0.0185(16) 0.037(2) -0.0010(14) 0.0217(16) -0.0042(14)
C26 0.039(2) 0.0207(16) 0.0245(17) -0.0042(13) 0.0134(15) -0.0072(14)

loop_
_atom_type_symbol
_atom_type_description
_atom_type_scat_dispersion_real
_atom_type_scat_dispersion_imag
_atom_type_scat_source
C C 0.0033 0.0016 'International Tables Vol C Tables 4.2.6.8 and 6.1.1.4'
H H 0.0000 0.0000 'International Tables Vol C Tables 4.2.6.8 and 6.1.1.4'
N N 0.0061 0.0033 'International Tables Vol C Tables 4.2.6.8 and 6.1.1.4'
S S 0.1246 0.1234 'International Tables Vol C Tables 4.2.6.8 and 6.1.1.4'
Pb Pb -3.3944 10.1111 'International Tables Vol C Tables 4.2.6.8 and 6.1.1.4'

loop_
_geom_angle_atom_site_label_1
_geom_angle_atom_site_label_2
_geom_angle_atom_site_label_3
_geom_angle
_geom_angle_site_symmetry_1
_geom_angle_site_symmetry_3
_geom_angle_publ_flag
S1 Pb1 S4 95.90(3) . . ?
S1 Pb1 S3 87.23(3) . . ?
S4 Pb1 S3 64.67(2) . . ?
S1 Pb1 S2 64.67(2) . . ?
S4 Pb1 S2 86.00(3) . . ?
S3 Pb1 S2 137.36(2) . . ?
C1 S1 Pb1 92.13(11) . . ?
C1 S2 Pb1 85.38(11) . . ?
C14 S3 Pb1 85.71(11) . . ?
C14 S4 Pb1 90.81(10) . . ?
C1 N1 C8 120.3(3) . . ?
C1 N1 C2 125.1(3) . . ?
C8 N1 C2 114.6(3) . . ?
C14 N2 C15 125.0(3) . . ?
C14 N2 C21 120.1(3) . . ?
C15 N2 C21 114.8(2) . . ?
N1 C1 S2 122.8(2) . . ?
N1 C1 S1 119.7(2) . . ?
S2 C1 S1 117.54(18) . . ?
C7 C2 N1 116.6(3) . . ?
C7 C2 C3 114.5(3) . . ?
N1 C2 C3 114.4(3) . . ?
C7 C2 H2 102.9 . . ?
N1 C2 H2 102.9 . . ?
C3 C2 H2 102.9 . . ?
C2 C3 C4 110.2(3) . . ?
C2 C3 H3A 109.6 . . ?
C4 C3 H3A 109.6 . . ?
C2 C3 H3B 109.6 . . ?
C4 C3 H3B 109.6 . . ?
H3A C3 H3B 108.1 . . ?
C5 C4 C3 114.3(3) . . ?
C5 C4 H4A 108.7 . . ?
C3 C4 H4A 108.7 . . ?
C5 C4 H4B 108.7 . . ?
C3 C4 H4B 108.7 . . ?
H4A C4 H4B 107.6 . . ?
C4 C5 C6 112.6(3) . . ?
C4 C5 H5A 109.1 . . ?
C6 C5 H5A 109.1 . . ?
C4 C5 H5B 109.1 . . ?
C6 C5 H5B 109.1 . . ?
H5A C5 H5B 107.8 . . ?
C5 C6 C7 112.1(3) . . ?
C5 C6 H6A 109.2 . . ?
C7 C6 H6A 109.2 . . ?
C5 C6 H6B 109.2 . . ?
C7 C6 H6B 109.2 . . ?
H6A C6 H6B 107.9 . . ?
C2 C7 C6 109.4(3) . . ?
C2 C7 H7A 109.8 . . ?
C6 C7 H7A 109.8 . . ?
C2 C7 H7B 109.8 . . ?
C6 C7 H7B 109.8 . . ?
H7A C7 H7B 108.2 . . ?
N1 C8 C9 112.3(3) . . ?
N1 C8 C13 113.4(3) . . ?
C9 C8 C13 110.6(3) . . ?
N1 C8 H8 106.7 . . ?
C9 C8 H8 106.7 . . ?
C13 C8 H8 106.7 . . ?
C8 C9 C10 109.7(3) . . ?
C8 C9 H9A 109.7 . . ?
C10 C9 H9A 109.7 . . ?
C8 C9 H9B 109.7 . . ?
C10 C9 H9B 109.7 . . ?
H9A C9 H9B 108.2 . . ?
C11 C10 C9 111.0(3) . . ?
C11 C10 H10A 109.4 . . ?
C9 C10 H10A 109.4 . . ?
C11 C10 H10B 109.4 . . ?
C9 C10 H10B 109.4 . . ?
H10A C10 H10B 108.0 . . ?
C12 C11 C10 111.9(3) . . ?
C12 C11 H11A 109.2 . . ?
C10 C11 H11A 109.2 . . ?
C12 C11 H11B 109.2 . . ?
C10 C11 H11B 109.2 . . ?
H11A C11 H11B 107.9 . . ?
C11 C12 C13 111.5(3) . . ?
C11 C12 H12A 109.3 . . ?
C13 C12 H12A 109.3 . . ?
C11 C12 H12B 109.3 . . ?
C13 C12 H12B 109.3 . . ?
H12A C12 H12B 108.0 . . ?
C8 C13 C12 109.3(3) . . ?
C8 C13 H13A 109.8 . . ?
C12 C13 H13A 109.8 . . ?
C8 C13 H13B 109.8 . . ?
C12 C13 H13B 109.8 . . ?
H13A C13 H13B 108.3 . . ?
N2 C14 S3 122.6(2) . . ?
N2 C14 S4 119.8(2) . . ?
S3 C14 S4 117.58(18) . . ?
N2 C15 C16 115.2(3) . . ?
N2 C15 C20 114.6(3) . . ?
C16 C15 C20 112.6(3) . . ?
N2 C15 H15 104.2 . . ?
C16 C15 H15 104.2 . . ?
C20 C15 H15 104.2 . . ?
C15 C16 C17 109.1(3) . . ?
C15 C16 H16A 109.9 . . ?
C17 C16 H16A 109.9 . . ?
C15 C16 H16B 109.9 . . ?
C17 C16 H16B 109.9 . . ?
H16A C16 H16B 108.3 . . ?
C18 C17 C16 111.2(3) . . ?
C18 C17 H17A 109.4 . . ?
C16 C17 H17A 109.4 . . ?
C18 C17 H17B 109.4 . . ?
C16 C17 H17B 109.4 . . ?
H17A C17 H17B 108.0 . . ?
C17 C18 C19 112.2(3) . . ?
C17 C18 H18A 109.2 . . ?
C19 C18 H18A 109.2 . . ?
C17 C18 H18B 109.2 . . ?
C19 C18 H18B 109.2 . . ?
H18A C18 H18B 107.9 . . ?
C18 C19 C20 111.5(3) . . ?
C18 C19 H19A 109.3 . . ?
C20 C19 H19A 109.3 . . ?
C18 C19 H19B 109.3 . . ?
C20 C19 H19B 109.3 . . ?
H19A C19 H19B 108.0 . . ?
C15 C20 C19 109.6(3) . . ?
C15 C20 H20A 109.7 . . ?
C19 C20 H20A 109.7 . . ?
C15 C20 H20B 109.7 . . ?
C19 C20 H20B 109.7 . . ?
H20A C20 H20B 108.2 . . ?
N2 C21 C22 111.3(3) . . ?
N2 C21 C26 113.4(3) . . ?
C22 C21 C26 112.9(3) . . ?
N2 C21 H21 106.2 . . ?
C22 C21 H21 106.2 . . ?
C26 C21 H21 106.2 . . ?
C21 C22 C23 110.6(3) . . ?
C21 C22 H22A 109.5 . . ?
C23 C22 H22A 109.5 . . ?
C21 C22 H22B 109.5 . . ?
C23 C22 H22B 109.5 . . ?
H22A C22 H22B 108.1 . . ?
C24 C23 C22 111.9(3) . . ?
C24 C23 H23A 109.2 . . ?
C22 C23 H23A 109.2 . . ?
C24 C23 H23B 109.2 . . ?
C22 C23 H23B 109.2 . . ?
H23A C23 H23B 107.9 . . ?
C23 C24 C25 111.1(3) . . ?
C23 C24 H24A 109.4 . . ?
C25 C24 H24A 109.4 . . ?
C23 C24 H24B 109.4 . . ?
C25 C24 H24B 109.4 . . ?
H24A C24 H24B 108.0 . . ?
C26 C25 C24 111.9(3) . . ?
C26 C25 H25A 109.2 . . ?
C24 C25 H25A 109.2 . . ?
C26 C25 H25B 109.2 . . ?
C24 C25 H25B 109.2 . . ?
H25A C25 H25B 107.9 . . ?
C25 C26 C21 110.2(3) . . ?
C25 C26 H26A 109.6 . . ?
C21 C26 H26A 109.6 . . ?
C25 C26 H26B 109.6 . . ?
C21 C26 H26B 109.6 . . ?
H26A C26 H26B 108.1 . . ?

loop_
_geom_bond_atom_site_label_1
_geom_bond_atom_site_label_2
_geom_bond_distance
_geom_bond_site_symmetry_2
_geom_bond_publ_flag
Pb1 S1 2.6472(8) . ?
Pb1 S4 2.6697(8) . ?
Pb1 S3 2.8435(9) . ?
Pb1 S2 2.8701(9) . ?
S1 C1 1.742(3) . ?
S2 C1 1.716(3) . ?
S3 C14 1.711(3) . ?
S4 C14 1.740(3) . ?
N1 C1 1.338(4) . ?
N1 C8 1.486(4) . ?
N1 C2 1.490(4) . ?
N2 C14 1.341(4) . ?
N2 C15 1.485(4) . ?
N2 C21 1.488(4) . ?
C2 C7 1.488(5) . ?
C2 C3 1.517(5) . ?
C2 H2 1.0000 . ?
C3 C4 1.532(5) . ?
C3 H3A 0.9900 . ?
C3 H3B 0.9900 . ?
C4 C5 1.485(6) . ?
C4 H4A 0.9900 . ?
C4 H4B 0.9900 . ?
C5 C6 1.516(5) . ?
C5 H5A 0.9900 . ?
C5 H5B 0.9900 . ?
C6 C7 1.538(5) . ?
C6 H6A 0.9900 . ?
C6 H6B 0.9900 . ?
C7 H7A 0.9900 . ?
C7 H7B 0.9900 . ?
C8 C9 1.518(4) . ?
C8 C13 1.526(5) . ?
C8 H8 1.0000 . ?
C9 C10 1.526(4) . ?
C9 H9A 0.9900 . ?
C9 H9B 0.9900 . ?
C10 C11 1.520(6) . ?
C10 H10A 0.9900 . ?
C10 H10B 0.9900 . ?
C11 C12 1.515(5) . ?
C11 H11A 0.9900 . ?
C11 H11B 0.9900 . ?
C12 C13 1.534(5) . ?
C12 H12A 0.9900 . ?
C12 H12B 0.9900 . ?
C13 H13A 0.9900 . ?
C13 H13B 0.9900 . ?
C15 C16 1.510(4) . ?
C15 C20 1.521(5) . ?
C15 H15 1.0000 . ?
C16 C17 1.532(5) . ?
C16 H16A 0.9900 . ?
C16 H16B 0.9900 . ?
C17 C18 1.516(5) . ?
C17 H17A 0.9900 . ?
C17 H17B 0.9900 . ?
C18 C19 1.519(6) . ?
C18 H18A 0.9900 . ?
C18 H18B 0.9900 . ?
C19 C20 1.525(5) . ?
C19 H19A 0.9900 . ?
C19 H19B 0.9900 . ?
C20 H20A 0.9900 . ?
C20 H20B 0.9900 . ?
C21 C22 1.520(5) . ?
C21 C26 1.524(5) . ?
C21 H21 1.0000 . ?
C22 C23 1.533(5) . ?
C22 H22A 0.9900 . ?
C22 H22B 0.9900 . ?
C23 C24 1.520(5) . ?
C23 H23A 0.9900 . ?
C23 H23B 0.9900 . ?
C24 C25 1.528(5) . ?
C24 H24A 0.9900 . ?
C24 H24B 0.9900 . ?
C25 C26 1.523(5) . ?
C25 H25A 0.9900 . ?
C25 H25B 0.9900 . ?
C26 H26A 0.9900 . ?
C26 H26B 0.9900 . ?

loop_
_geom_torsion_atom_site_label_1
_geom_torsion_atom_site_label_2
_geom_torsion_atom_site_label_3
_geom_torsion_atom_site_label_4
_geom_torsion
_geom_torsion_site_symmetry_1
_geom_torsion_site_symmetry_2
_geom_torsion_site_symmetry_3
_geom_torsion_site_symmetry_4
_geom_torsion_publ_flag
S4 Pb1 S1 C1 85.86(10) . . . . ?
S3 Pb1 S1 C1 150.03(10) . . . . ?
S2 Pb1 S1 C1 3.13(10) . . . . ?
S1 Pb1 S2 C1 -3.18(10) . . . . ?
S4 Pb1 S2 C1 -101.65(10) . . . . ?
S3 Pb1 S2 C1 -56.81(11) . . . . ?
S1 Pb1 S3 C14 -104.48(10) . . . . ?
S4 Pb1 S3 C14 -6.62(10) . . . . ?
S2 Pb1 S3 C14 -57.71(11) . . . . ?
S1 Pb1 S4 C14 90.60(10) . . . . ?
S3 Pb1 S4 C14 6.49(10) . . . . ?
S2 Pb1 S4 C14 154.60(10) . . . . ?
C8 N1 C1 S2 179.6(2) . . . . ?
C2 N1 C1 S2 -1.3(4) . . . . ?
C8 N1 C1 S1 -0.3(4) . . . . ?
C2 N1 C1 S1 178.8(2) . . . . ?
Pb1 S2 C1 N1 -175.0(3) . . . . ?
Pb1 S2 C1 S1 4.93(16) . . . . ?
Pb1 S1 C1 N1 174.6(2) . . . . ?
Pb1 S1 C1 S2 -5.34(17) . . . . ?
C1 N1 C2 C7 -70.0(4) . . . . ?
C8 N1 C2 C7 109.1(4) . . . . ?
C1 N1 C2 C3 67.4(4) . . . . ?
C8 N1 C2 C3 -113.4(3) . . . . ?
C7 C2 C3 C4 -53.0(4) . . . . ?
N1 C2 C3 C4 168.7(3) . . . . ?
C2 C3 C4 C5 49.1(5) . . . . ?
C3 C4 C5 C6 -50.3(5) . . . . ?
C4 C5 C6 C7 52.6(5) . . . . ?
N1 C2 C7 C6 -166.7(3) . . . . ?
C3 C2 C7 C6 56.0(4) . . . . ?
C5 C6 C7 C2 -54.6(4) . . . . ?
C1 N1 C8 C9 113.1(3) . . . . ?
C2 N1 C8 C9 -66.0(4) . . . . ?
C1 N1 C8 C13 -120.6(3) . . . . ?
C2 N1 C8 C13 60.2(4) . . . . ?
N1 C8 C9 C10 -172.1(3) . . . . ?
C13 C8 C9 C10 60.2(4) . . . . ?
C8 C9 C10 C11 -57.0(4) . . . . ?
C9 C10 C11 C12 54.5(4) . . . . ?
C10 C11 C12 C13 -54.2(4) . . . . ?
N1 C8 C13 C12 173.5(3) . . . . ?
C9 C8 C13 C12 -59.3(4) . . . . ?
C11 C12 C13 C8 56.0(4) . . . . ?
C15 N2 C14 S3 -7.8(4) . . . . ?
C21 N2 C14 S3 175.9(2) . . . . ?
C15 N2 C14 S4 171.4(2) . . . . ?
C21 N2 C14 S4 -4.9(4) . . . . ?
Pb1 S3 C14 N2 -170.4(3) . . . . ?
Pb1 S3 C14 S4 10.39(16) . . . . ?
Pb1 S4 C14 N2 169.7(2) . . . . ?
Pb1 S4 C14 S3 -11.05(17) . . . . ?
C14 N2 C15 C16 -60.4(4) . . . . ?
C21 N2 C15 C16 116.1(3) . . . . ?
C14 N2 C15 C20 72.7(4) . . . . ?
C21 N2 C15 C20 -110.7(3) . . . . ?
N2 C15 C16 C17 -167.6(3) . . . . ?
C20 C15 C16 C17 58.3(4) . . . . ?
C15 C16 C17 C18 -55.9(4) . . . . ?
C16 C17 C18 C19 54.9(4) . . . . ?
C17 C18 C19 C20 -54.2(4) . . . . ?
N2 C15 C20 C19 168.0(3) . . . . ?
C16 C15 C20 C19 -57.7(4) . . . . ?
C18 C19 C20 C15 54.2(4) . . . . ?
C14 N2 C21 C22 104.9(3) . . . . ?
C15 N2 C21 C22 -71.8(3) . . . . ?
C14 N2 C21 C26 -126.6(3) . . . . ?
C15 N2 C21 C26 56.7(4) . . . . ?
N2 C21 C22 C23 -176.6(3) . . . . ?
C26 C21 C22 C23 54.6(4) . . . . ?
C21 C22 C23 C24 -54.0(4) . . . . ?
C22 C23 C24 C25 54.7(4) . . . . ?
C23 C24 C25 C26 -55.6(4) . . . . ?
C24 C25 C26 C21 55.2(4) . . . . ?
N2 C21 C26 C25 177.1(3) . . . . ?
C22 C21 C26 C25 -55.2(4) . . . . ?
